data_2021187
loop_
_publ_author_name
'Zhang, Chong'
'Zhang, Kou-Lin'

_publ_section_title
;
 Synthesis and characterization of two one-dimensional Cd^II^ coordination
 polymers (CPs) with 5-amino-2,4,6-tribromoisophthalic acid and flexible
 N-donor bipyridyl ligands
;
_journal_coeditor_code LY3068
_journal_issue 8
_journal_name_full 'Acta Crystallographica Section C'
_journal_page_first
;
;
_journal_paper_doi 10.1107/S205322961801015X
_journal_volume 74
_journal_year 2018
_chemical_formula_iupac '[Cd (C8 H2 Br3 N O4) (C12 H12 N4 O) (H2 O)3], 4H2 O'
_chemical_formula_moiety 'C21 H22 Br3 Cd N5 O8, 4(H2O)'
_chemical_formula_sum 'C21 H30 Br3 Cd N5 O12'
_chemical_formula_weight 896.63
_chemical_name_systematic
'<i>catena</i>-Poly[[[tetraaquacadmium(II)]-\m-1,3-bis(pyridin-3-ylmethyl)urea-\k^2^<i>N</i>^1^:<i>N</i>^1'^-[diaquabis(5-amino-2,4,6-tribromoisophthalato-\k<i>O</i>)cadmium(II)]-\m-1,3-bis(pyridin-3-ylmethyl)urea-\k^2^<i>N</i>^1^:<i>N</i>^1'^] octahydrate]'
_space_group_crystal_system monoclinic
_space_group_IT_number 14
_space_group_name_Hall '-P 2ybc'
_space_group_name_H-M_alt 'P 1 21/c 1'
_symmetry_space_group_name_Hall '-P 2ybc'
_symmetry_space_group_name_H-M 'P 1 21/c 1'
_atom_sites_solution_hydrogens mixed
_audit_creation_method SHELXL-2017/1
_cell_angle_alpha 90
_cell_angle_beta 116.410(4)
_cell_angle_gamma 90
_cell_formula_units_Z 4
_cell_length_a 17.7463(13)
_cell_length_b 8.6866(7)
_cell_length_c 21.9891(13)
_cell_measurement_reflns_used 9975
_cell_measurement_temperature 298(2)
_cell_measurement_theta_max 27.4808
_cell_measurement_theta_min 2.4760
_cell_volume 3036.0(4)
_computing_cell_refinement
;
SMART (Bruker, 2008)
;
_computing_data_collection
;
SMART (Bruker, 2008)
;
_computing_data_reduction
;
SAINT (Bruker, 2008)
;
_computing_molecular_graphics
;
DIAMOND (Brandenburg & Putz, 2005)
;
_computing_publication_material
;
Mercury (Macrae <i>et al.</i>,  2008)
;
_computing_structure_refinement
;
SHELXL2017 (Sheldrick, 2015b)
;
_computing_structure_solution
;
SHELXT2017 (Sheldrick, 2015a)
;
_diffrn_ambient_temperature 298(2)
_diffrn_measured_fraction_theta_full 0.995
_diffrn_measured_fraction_theta_max 0.994
_diffrn_measurement_device_type 'Bruker APEXII area-detector'
_diffrn_measurement_method 'phi and omega scans'
_diffrn_radiation_type MoK\a
_diffrn_radiation_wavelength 0.71073
_diffrn_reflns_av_R_equivalents 0.0322
_diffrn_reflns_limit_h_max 23
_diffrn_reflns_limit_h_min -22
_diffrn_reflns_limit_k_max 11
_diffrn_reflns_limit_k_min -9
_diffrn_reflns_limit_l_max 28
_diffrn_reflns_limit_l_min -28
_diffrn_reflns_number 28954
_diffrn_reflns_theta_full 25.242
_diffrn_reflns_theta_max 27.511
_diffrn_reflns_theta_min 2.476
_exptl_absorpt_coefficient_mu 4.734
_exptl_absorpt_correction_T_max 0.337
_exptl_absorpt_correction_T_min 0.290
_exptl_absorpt_correction_type empirical
_exptl_absorpt_process_details sadabs
_exptl_crystal_colour white
_exptl_crystal_density_diffrn 1.962
_exptl_crystal_density_method 'not measured'
_exptl_crystal_description block
_exptl_crystal_F_000 1760
_exptl_crystal_size_max 0.27
_exptl_crystal_size_mid 0.25
_exptl_crystal_size_min 0.23
_refine_diff_density_max 0.978
_refine_diff_density_min -0.977
_refine_ls_extinction_method none
_refine_ls_goodness_of_fit_ref 1.039
_refine_ls_hydrogen_treatment constr
_refine_ls_matrix_type full
_refine_ls_number_parameters 382
_refine_ls_number_reflns 6951
_refine_ls_number_restraints 21
_refine_ls_restrained_S_all 1.038
_refine_ls_R_factor_all 0.0439
_refine_ls_R_factor_gt 0.0301
_refine_ls_shift/su_max 0.002
_refine_ls_shift/su_mean 0.000
_refine_ls_structure_factor_coef Fsqd
_refine_ls_weighting_details 'w=1/[\s^2^(Fo^2^)+(0.0401P)^2^+1.6888P] where P=(Fo^2^+2Fc^2^)/3'
_refine_ls_weighting_scheme calc
_refine_ls_wR_factor_gt 0.0733
_refine_ls_wR_factor_ref 0.0785
_reflns_number_gt 5557
_reflns_number_total 6951
_reflns_threshold_expression 'I > 2\s(I)'
_cod_data_source_file ly3068sup1.cif
_cod_data_source_block 2
_cod_database_code 2021187
_shelx_space_group_comment
;
The symmetry employed for this shelxl refinement is uniquely defined
by the following loop, which should always be used as a source of
symmetry information in preference to the above space-group names.
They are only intended as comments.
;

loop_
_space_group_symop_operation_xyz
'x, y, z'
'-x, y+1/2, -z+1/2'
'-x, -y, -z'
'x, -y-1/2, z-1/2'

loop_
_atom_site_type_symbol
_atom_site_label
_atom_site_fract_x
_atom_site_fract_y
_atom_site_fract_z
_atom_site_U_iso_or_equiv
_atom_site_adp_type
_atom_site_calc_flag
_atom_site_occupancy
Br Br1 1.50292(3) 0.94090(5) 0.76161(2) 0.06931(14) Uani d 1
Br Br2 1.31575(2) 0.55008(4) 0.54134(2) 0.03851(9) Uani d 1
Br Br3 1.20184(2) 0.67014(4) 0.74060(2) 0.04474(9) Uani d 1
C C1 1.39859(16) 0.7464(3) 0.65385(13) 0.0285(6) Uani d 1
C C2 1.32727(17) 0.6523(3) 0.62132(12) 0.0257(5) Uani d 1
C C3 1.26741(16) 0.6310(3) 0.64476(12) 0.0253(5) Uani d 1
C C4 1.27963(17) 0.7049(3) 0.70450(13) 0.0280(6) Uani d 1
C C5 1.34914(18) 0.7978(3) 0.73994(13) 0.0311(6) Uani d 1
C C6 1.40691(18) 0.8168(3) 0.71394(14) 0.0339(6) Uani d 1
C C7 1.18978(18) 0.5350(3) 0.60616(14) 0.0329(6) Uani d 1
C C8 1.3618(2) 0.8740(4) 0.80564(16) 0.0450(8) Uani d 1
C C9 1.00908(18) 0.5656(4) 0.35737(14) 0.0361(6) Uani d 1
H H9 0.958961 0.617297 0.347073 0.043 Uiso calc 1
C C10 1.04376(18) 0.5770(3) 0.31229(14) 0.0325(6) Uani d 1
C C11 1.1173(2) 0.4969(4) 0.32780(17) 0.0443(8) Uani d 1
H H11 1.142866 0.501627 0.298958 0.053 Uiso calc 1
C C12 1.1525(2) 0.4102(4) 0.38600(16) 0.0461(8) Uani d 1
H H12 1.201544 0.354475 0.396559 0.055 Uiso calc 1
C C13 1.11451(19) 0.4065(4) 0.42854(15) 0.0400(7) Uani d 1
H H13 1.138958 0.348002 0.468006 0.048 Uiso calc 1
C C14 1.0036(2) 0.6780(4) 0.25032(15) 0.0422(7) Uani d 1
H H14A 0.950105 0.714889 0.246614 0.051 Uiso calc 1
H H14B 1.039295 0.767015 0.256534 0.051 Uiso calc 1
C C15 0.91877(18) 0.5208(3) 0.15181(14) 0.0326(6) Uani d 1
C C16 0.83727(19) 0.3655(4) 0.05119(17) 0.0431(7) Uani d 1
H H16A 0.825040 0.297741 0.080738 0.052 Uiso calc 1
H H16B 0.850815 0.301635 0.021212 0.052 Uiso calc 1
C C17 0.75956(18) 0.4598(3) 0.00892(15) 0.0317(6) Uani d 1
C C18 0.7543(2) 0.5511(4) -0.04441(17) 0.0439(8) Uani d 1
H H18 0.799289 0.555486 -0.055233 0.053 Uiso calc 1
C C19 0.6827(2) 0.6353(4) -0.08146(18) 0.0464(8) Uani d 1
H H19 0.678919 0.697323 -0.117191 0.056 Uiso calc 1
C C20 0.61698(19) 0.6261(3) -0.06473(16) 0.0387(7) Uani d 1
H H20 0.568714 0.683478 -0.089637 0.046 Uiso calc 1
C C21 0.69062(18) 0.4577(3) 0.02215(14) 0.0317(6) Uani d 1
H H21 0.693188 0.397550 0.058024 0.038 Uiso calc 1
Cd Cd1 1.000000 0.500000 0.500000 0.03099(8) Uani d 1
Cd Cd2 0.500000 0.500000 0.000000 0.02866(8) Uani d 1
N N1 1.45581(16) 0.7655(3) 0.62946(13) 0.0413(6) Uani d 1
H H1A 1.499242 0.822630 0.650974 0.050 Uiso calc 1
H H1B 1.448740 0.720615 0.592445 0.050 Uiso calc 1
N N2 1.04394(15) 0.4837(3) 0.41534(12) 0.0353(6) Uani d 1
N N3 0.98932(16) 0.6030(3) 0.18749(12) 0.0412(6) Uani d 1
H H3 1.026473 0.610866 0.172573 0.049 Uiso calc 1
N N4 0.91001(16) 0.4597(3) 0.09238(13) 0.0432(6) Uani d 1
H H4 0.947845 0.476757 0.078827 0.052 Uiso calc 1
N N5 0.61967(15) 0.5381(3) -0.01416(12) 0.0323(5) Uani d 1
O O1 1.19404(15) 0.3929(3) 0.61404(12) 0.0526(6) Uani d 1
O O2 1.12560(13) 0.6106(3) 0.56782(10) 0.0429(5) Uani d 1
O O3 1.3292(2) 1.0018(3) 0.80136(14) 0.0749(9) Uani d 1
O O4 1.40317(18) 0.8012(3) 0.85925(11) 0.0616(7) Uani d 1
O O6 0.86516(14) 0.5013(3) 0.17196(12) 0.0442(5) Uani d 1
O O1W 0.95270(19) 0.7515(3) 0.46427(14) 0.0708(8) Uani d 1
H H1WA 0.929073 0.767839 0.422586 0.106 Uiso d 1
H H1WB 0.987327 0.819573 0.486700 0.106 Uiso d 1
O O2W 0.52206(13) 0.2373(2) 0.00335(10) 0.0388(5) Uani d 1
H H2WB 0.476227 0.186546 -0.017347 0.058 Uiso d 1
H H2WA 0.549875 0.198572 0.042795 0.058 Uiso d 1
O O3W 0.58079(14) 0.5027(3) 0.11838(11) 0.0432(5) Uani d 1
H H3WA 0.627324 0.552523 0.136566 0.065 Uiso d 1
H H3WB 0.590021 0.409736 0.132052 0.065 Uiso d 1
O O4W 0.37092(16) 0.3906(3) 0.43237(12) 0.0574(6) Uani d 1
H H4WB 0.366116 0.455467 0.401801 0.086 Uiso d 1
H H4WA 0.347515 0.306341 0.413131 0.086 Uiso d 1
O O5W 0.72906(16) 0.6697(3) 0.16450(13) 0.0596(6) Uani d 1
H H5WA 0.760541 0.593950 0.166019 0.089 Uiso d 1
H H5WB 0.747435 0.710276 0.203536 0.089 Uiso d 1
O O6W 0.1971(2) 0.3725(4) 0.19298(19) 0.0982(11) Uani d 1
H H6WA 0.210143 0.294797 0.176444 0.147 Uiso d 1
H H6WB 0.240578 0.411278 0.224864 0.147 Uiso d 1
O O7W 0.08093(16) 0.9233(3) 0.59408(14) 0.0679(8) Uani d 1
H H7WA 0.094051 0.828723 0.598359 0.102 Uiso d 1
H H7WB 0.115534 0.973044 0.628524 0.102 Uiso d 1

loop_
_atom_site_aniso_label
_atom_site_aniso_U_11
_atom_site_aniso_U_22
_atom_site_aniso_U_33
_atom_site_aniso_U_12
_atom_site_aniso_U_13
_atom_site_aniso_U_23
Br1 0.0672(3) 0.0808(3) 0.0520(2) -0.0512(2) 0.0194(2) -0.02352(19)
Br2 0.04671(19) 0.04058(17) 0.03350(16) -0.01018(13) 0.02259(14) -0.00970(12)
Br3 0.04461(19) 0.0597(2) 0.04058(18) -0.00181(15) 0.02854(15) -0.00068(14)
C1 0.0247(14) 0.0286(13) 0.0265(13) -0.0047(11) 0.0063(11) 0.0034(10)
C2 0.0291(14) 0.0257(13) 0.0214(12) -0.0015(10) 0.0104(11) 0.0012(10)
C3 0.0222(13) 0.0262(13) 0.0238(12) -0.0006(10) 0.0068(11) 0.0004(10)
C4 0.0285(14) 0.0314(14) 0.0257(13) 0.0001(11) 0.0134(12) 0.0016(10)
C5 0.0367(16) 0.0294(14) 0.0215(13) -0.0008(12) 0.0078(12) 0.0012(10)
C6 0.0326(16) 0.0316(14) 0.0285(14) -0.0140(12) 0.0055(12) -0.0005(11)
C7 0.0291(16) 0.0451(17) 0.0275(14) -0.0073(13) 0.0152(13) -0.0039(12)
C8 0.060(2) 0.0391(18) 0.0324(17) -0.0130(16) 0.0178(16) -0.0102(13)
C9 0.0291(16) 0.0447(17) 0.0325(15) -0.0012(13) 0.0118(13) -0.0042(13)
C10 0.0321(16) 0.0386(16) 0.0285(14) -0.0087(12) 0.0151(13) -0.0100(12)
C11 0.0406(19) 0.061(2) 0.0379(17) -0.0080(15) 0.0240(16) -0.0122(15)
C12 0.0306(17) 0.066(2) 0.0394(18) 0.0087(15) 0.0134(14) -0.0089(15)
C13 0.0333(17) 0.0498(18) 0.0337(16) 0.0002(14) 0.0119(14) -0.0039(13)
C14 0.051(2) 0.0424(17) 0.0367(16) -0.0057(14) 0.0230(15) -0.0012(13)
C15 0.0271(15) 0.0419(16) 0.0320(15) 0.0039(12) 0.0160(13) 0.0072(12)
C16 0.0328(17) 0.0480(19) 0.0462(18) 0.0036(14) 0.0154(15) -0.0088(14)
C17 0.0255(15) 0.0338(15) 0.0349(15) -0.0017(11) 0.0126(12) -0.0097(12)
C18 0.0380(18) 0.0504(18) 0.056(2) -0.0042(15) 0.0323(17) -0.0005(16)
C19 0.049(2) 0.0483(19) 0.0520(19) -0.0006(15) 0.0314(17) 0.0110(15)
C20 0.0358(17) 0.0379(16) 0.0455(17) 0.0015(13) 0.0210(15) 0.0049(13)
C21 0.0292(15) 0.0367(15) 0.0315(15) -0.0006(12) 0.0156(13) 0.0008(12)
Cd1 0.02508(16) 0.03903(16) 0.02994(16) -0.00448(12) 0.01320(13) 0.00137(11)
Cd2 0.02405(15) 0.03401(15) 0.03125(15) 0.00392(11) 0.01529(13) 0.00396(11)
N1 0.0347(14) 0.0519(16) 0.0410(14) -0.0168(12) 0.0200(12) -0.0025(12)
N2 0.0276(13) 0.0477(15) 0.0309(13) -0.0033(11) 0.0133(11) -0.0046(10)
N3 0.0347(14) 0.0607(16) 0.0346(13) -0.0080(12) 0.0212(12) -0.0018(12)
N4 0.0275(14) 0.0673(18) 0.0400(15) -0.0063(12) 0.0196(12) -0.0098(13)
N5 0.0300(13) 0.0343(12) 0.0366(13) -0.0001(10) 0.0184(11) 0.0008(10)
O1 0.0596(15) 0.0369(12) 0.0621(15) -0.0192(11) 0.0278(13) -0.0074(11)
O2 0.0263(11) 0.0595(14) 0.0359(11) -0.0077(10) 0.0075(9) -0.0028(10)
O3 0.124(3) 0.0475(15) 0.0541(17) 0.0074(15) 0.0400(18) -0.0128(12)
O4 0.0827(19) 0.0636(16) 0.0230(11) -0.0143(14) 0.0094(12) -0.0013(10)
O6 0.0387(13) 0.0556(13) 0.0505(13) -0.0032(10) 0.0309(12) 0.0014(10)
O1W 0.096(2) 0.0454(15) 0.0586(16) 0.0102(14) 0.0236(16) 0.0136(12)
O2W 0.0437(12) 0.0363(11) 0.0355(11) 0.0069(9) 0.0168(10) 0.0026(9)
O3W 0.0376(12) 0.0544(13) 0.0355(12) 0.0021(10) 0.0144(10) 0.0028(10)
O4W 0.0636(16) 0.0595(15) 0.0486(14) 0.0074(13) 0.0244(13) 0.0112(12)
O5W 0.0630(16) 0.0533(15) 0.0652(16) 0.0024(12) 0.0311(14) -0.0039(12)
O6W 0.110(3) 0.079(2) 0.125(3) -0.027(2) 0.070(2) -0.036(2)
O7W 0.0588(17) 0.0726(18) 0.082(2) 0.0145(14) 0.0405(16) 0.0172(15)

loop_
_atom_type_symbol
_atom_type_description
_atom_type_scat_dispersion_real
_atom_type_scat_dispersion_imag
_atom_type_scat_source
C C 0.0033 0.0016 'International Tables Vol C Tables 4.2.6.8 and 6.1.1.4'
H H 0.0000 0.0000 'International Tables Vol C Tables 4.2.6.8 and 6.1.1.4'
Br Br -0.2901 2.4595 'International Tables Vol C Tables 4.2.6.8 and 6.1.1.4'
Cd Cd -0.8075 1.2024 'International Tables Vol C Tables 4.2.6.8 and 6.1.1.4'
N N 0.0061 0.0033 'International Tables Vol C Tables 4.2.6.8 and 6.1.1.4'
O O 0.0106 0.0060 'International Tables Vol C Tables 4.2.6.8 and 6.1.1.4'

loop_
_geom_angle_atom_site_label_1
_geom_angle_atom_site_label_2
_geom_angle_atom_site_label_3
_geom_angle_site_symmetry_1
_geom_angle_site_symmetry_3
_geom_angle
_geom_angle_publ_flag
N1 C1 C6 . . 122.4(2) ?
N1 C1 C2 . . 122.3(2) ?
C6 C1 C2 . . 115.2(2) ?
C3 C2 C1 . . 123.7(2) ?
C3 C2 Br2 . . 119.91(19) ?
C1 C2 Br2 . . 116.42(19) ?
C2 C3 C4 . . 117.9(2) ?
C2 C3 C7 . . 121.6(2) ?
C4 C3 C7 . . 120.5(2) ?
C5 C4 C3 . . 121.7(2) ?
C5 C4 Br3 . . 119.21(19) ?
C3 C4 Br3 . . 119.0(2) ?
C4 C5 C6 . . 118.2(2) ?
C4 C5 C8 . . 120.5(3) ?
C6 C5 C8 . . 121.3(3) ?
C5 C6 C1 . . 123.3(2) ?
C5 C6 Br1 . . 119.2(2) ?
C1 C6 Br1 . . 117.5(2) ?
O1 C7 O2 . . 126.3(3) ?
O1 C7 C3 . . 119.1(3) ?
O2 C7 C3 . . 114.6(3) ?
O3 C8 O4 . . 125.8(3) ?
O3 C8 C5 . . 117.0(3) ?
O4 C8 C5 . . 117.1(3) ?
N2 C9 C10 . . 123.6(3) ?
N2 C9 H9 . . 118.2 ?
C10 C9 H9 . . 118.2 ?
C11 C10 C9 . . 117.4(3) ?
C11 C10 C14 . . 122.1(3) ?
C9 C10 C14 . . 120.5(3) ?
C12 C11 C10 . . 119.6(3) ?
C12 C11 H11 . . 120.2 ?
C10 C11 H11 . . 120.2 ?
C11 C12 C13 . . 119.3(3) ?
C11 C12 H12 . . 120.4 ?
C13 C12 H12 . . 120.4 ?
N2 C13 C12 . . 122.5(3) ?
N2 C13 H13 . . 118.7 ?
C12 C13 H13 . . 118.7 ?
N3 C14 C10 . . 114.4(3) ?
N3 C14 H14A . . 108.7 ?
C10 C14 H14A . . 108.7 ?
N3 C14 H14B . . 108.7 ?
C10 C14 H14B . . 108.7 ?
H14A C14 H14B . . 107.6 ?
O6 C15 N3 . . 122.1(3) ?
O6 C15 N4 . . 121.3(3) ?
N3 C15 N4 . . 116.6(2) ?
N4 C16 C17 . . 113.0(3) ?
N4 C16 H16A . . 109.0 ?
C17 C16 H16A . . 109.0 ?
N4 C16 H16B . . 109.0 ?
C17 C16 H16B . . 109.0 ?
H16A C16 H16B . . 107.8 ?
C21 C17 C18 . . 117.1(3) ?
C21 C17 C16 . . 120.9(3) ?
C18 C17 C16 . . 122.0(3) ?
C19 C18 C17 . . 120.2(3) ?
C19 C18 H18 . . 119.9 ?
C17 C18 H18 . . 119.9 ?
C20 C19 C18 . . 118.8(3) ?
C20 C19 H19 . . 120.6 ?
C18 C19 H19 . . 120.6 ?
N5 C20 C19 . . 122.5(3) ?
N5 C20 H20 . . 118.7 ?
C19 C20 H20 . . 118.7 ?
N5 C21 C17 . . 123.4(3) ?
N5 C21 H21 . . 118.3 ?
C17 C21 H21 . . 118.3 ?
O2 Cd1 O2 . 3_766 180.0 ?
O2 Cd1 N2 . . 88.32(8) yes
O2 Cd1 N2 3_766 . 91.68(8) ?
O2 Cd1 N2 . 3_766 91.68(8) yes
O2 Cd1 N2 3_766 3_766 88.32(8) ?
N2 Cd1 N2 . 3_766 180.0 ?
O2 Cd1 O1W . . 85.79(9) yes
O2 Cd1 O1W 3_766 . 94.21(9) ?
N2 Cd1 O1W . . 89.20(9) yes
N2 Cd1 O1W 3_766 . 90.80(9) ?
O2 Cd1 O1W . 3_766 94.21(9) yes
O2 Cd1 O1W 3_766 3_766 85.79(9) ?
N2 Cd1 O1W . 3_766 90.80(9) yes
N2 Cd1 O1W 3_766 3_766 89.20(9) ?
O1W Cd1 O1W . 3_766 180.0 ?
N5 Cd2 N5 3_665 . 180.0 ?
N5 Cd2 O2W 3_665 3_665 89.58(8) ?
N5 Cd2 O2W . 3_665 90.42(8) yes
N5 Cd2 O2W 3_665 . 90.42(8) ?
N5 Cd2 O2W . . 89.58(8) yes
O2W Cd2 O2W 3_665 . 180.0 ?
N5 Cd2 O3W 3_665 . 89.80(8) ?
N5 Cd2 O3W . . 90.20(8) yes
O2W Cd2 O3W 3_665 . 92.11(7) ?
O2W Cd2 O3W . . 87.89(7) yes
N5 Cd2 O3W 3_665 3_665 90.20(8) ?
N5 Cd2 O3W . 3_665 89.80(8) yes
O2W Cd2 O3W 3_665 3_665 87.89(7) ?
O2W Cd2 O3W . 3_665 92.11(7) yes
O3W Cd2 O3W . 3_665 180.0 ?
C1 N1 H1A . . 120.0 ?
C1 N1 H1B . . 120.0 ?
H1A N1 H1B . . 120.0 ?
C13 N2 C9 . . 117.6(3) ?
C13 N2 Cd1 . . 118.3(2) ?
C9 N2 Cd1 . . 123.39(19) ?
C15 N3 C14 . . 121.2(2) ?
C15 N3 H3 . . 119.4 ?
C14 N3 H3 . . 119.4 ?
C15 N4 C16 . . 120.7(3) ?
C15 N4 H4 . . 119.7 ?
C16 N4 H4 . . 119.7 ?
C20 N5 C21 . . 118.0(2) ?
C20 N5 Cd2 . . 120.14(19) ?
C21 N5 Cd2 . . 121.34(18) ?
C7 O2 Cd1 . . 123.40(19) ?
Cd1 O1W H1WA . . 117.2 ?
Cd1 O1W H1WB . . 113.6 ?
H1WA O1W H1WB . . 114.0 ?
Cd2 O2W H2WB . . 112.6 ?
Cd2 O2W H2WA . . 115.8 ?
H2WB O2W H2WA . . 108.7 ?
Cd2 O3W H3WA . . 120.5 ?
Cd2 O3W H3WB . . 108.0 ?
H3WA O3W H3WB . . 108.7 ?
H4WB O4W H4WA . . 108.7 ?
H5WA O5W H5WB . . 109.3 ?
H6WA O6W H6WB . . 110.5 ?
H7WA O7W H7WB . . 109.9 ?

loop_
_geom_bond_atom_site_label_1
_geom_bond_atom_site_label_2
_geom_bond_site_symmetry_2
_geom_bond_distance
_geom_bond_publ_flag
Br1 C6 . 1.891(3) ?
Br2 C2 . 1.898(2) ?
Br3 C4 . 1.898(3) ?
C1 N1 . 1.353(3) ?
C1 C6 . 1.403(4) ?
C1 C2 . 1.406(4) ?
C2 C3 . 1.384(4) ?
C3 C4 . 1.390(4) ?
C3 C7 . 1.508(4) ?
C4 C5 . 1.388(4) ?
C5 C6 . 1.388(4) ?
C5 C8 . 1.512(4) ?
C7 O1 . 1.243(4) ?
C7 O2 . 1.259(4) ?
C8 O3 . 1.236(4) ?
C8 O4 . 1.248(4) ?
C9 N2 . 1.346(4) ?
C9 C10 . 1.383(4) ?
C9 H9 . 0.9300 ?
C10 C11 . 1.382(5) ?
C10 C14 . 1.507(4) ?
C11 C12 . 1.373(5) ?
C11 H11 . 0.9300 ?
C12 C13 . 1.376(4) ?
C12 H12 . 0.9300 ?
C13 N2 . 1.334(4) ?
C13 H13 . 0.9300 ?
C14 N3 . 1.444(4) ?
C14 H14A . 0.9700 ?
C14 H14B . 0.9700 ?
C15 O6 . 1.227(3) ?
C15 N3 . 1.349(4) ?
C15 N4 . 1.354(4) ?
C16 N4 . 1.455(4) ?
C16 C17 . 1.516(4) ?
C16 H16A . 0.9700 ?
C16 H16B . 0.9700 ?
C17 C21 . 1.378(4) ?
C17 C18 . 1.384(4) ?
C18 C19 . 1.375(5) ?
C18 H18 . 0.9300 ?
C19 C20 . 1.373(4) ?
C19 H19 . 0.9300 ?
C20 N5 . 1.333(4) ?
C20 H20 . 0.9300 ?
C21 N5 . 1.348(4) ?
C21 H21 . 0.9300 ?
Cd1 O2 . 2.271(2) yes
Cd1 O2 3_766 2.271(2) ?
Cd1 N2 . 2.321(2) yes
Cd1 N2 3_766 2.321(2) ?
Cd1 O1W . 2.347(2) yes
Cd1 O1W 3_766 2.347(2) ?
Cd2 N5 3_665 2.303(2) ?
Cd2 N5 . 2.303(2) yes
Cd2 O2W 3_665 2.311(2) ?
Cd2 O2W . 2.311(2) yes
Cd2 O3W . 2.348(2) yes
Cd2 O3W 3_665 2.348(2) ?
N1 H1A . 0.8600 ?
N1 H1B . 0.8600 ?
N3 H3 . 0.8600 ?
N4 H4 . 0.8600 ?
O1W H1WA . 0.8331 ?
O1W H1WB . 0.8369 ?
O2W H2WB . 0.8564 ?
O2W H2WA . 0.8533 ?
O3W H3WA . 0.8578 ?
O3W H3WB . 0.8513 ?
O4W H4WB . 0.8517 ?
O4W H4WA . 0.8550 ?
O5W H5WA . 0.8539 ?
O5W H5WB . 0.8477 ?
O6W H6WA . 0.8461 ?
O6W H6WB . 0.8483 ?
O7W H7WA . 0.8475 ?
O7W H7WB . 0.8508 ?

loop_
_geom_hbond_atom_site_label_D
_geom_hbond_atom_site_label_H
_geom_hbond_atom_site_label_A
_geom_hbond_site_symmetry_A
_geom_hbond_distance_DH
_geom_hbond_distance_HA
_geom_hbond_distance_DA
_geom_hbond_angle_DHA
_geom_hbond_publ_flag
O1W H1WA O1 3_766 0.83 2.41 2.708(4) 102.0 yes
O2W H2WA O4 3_766 0.85 1.93 2.727(3) 154.2 yes
O3W H3WB O4 3_766 0.85 1.84 2.677(3) 166.9 yes
N1 H1A O3W 4_676 0.86 2.42 3.085(3) 135.1 yes
N1 H1B O2W 2_755 0.86 2.39 3.125(3) 144.1 yes
O1W H1WA O7W 3_676 0.83 2.70 3.050(4) 106.8 yes
N3 H3 O7W 4_675 0.86 2.34 3.144(3) 155.3 yes
N4 H4 O7W 4_675 0.86 2.40 3.183(4) 152.5 yes
O2W H2WB O4W 4_565 0.86 1.82 2.672(3) 170.4 yes
O4W H4WB O3 4_475 0.85 2.04 2.797(4) 147.8 yes
O4W H4WB O4 4_475 0.85 2.51 3.301(4) 154.0 yes
O6W H6WB O3 4_475 0.85 1.88 2.720(5) 173.1 yes
O5W H5WB O6W 2_655 0.85 2.48 3.315(5) 169.5 yes
O7W H7WA O2 1_455 0.85 2.17 2.958(4) 155.5 yes
O7W H7WB O6W 4_576 0.85 2.02 2.853(5) 166.0 yes
O4W H4WA O5W 2_645 0.86 2.03 2.830(4) 156.1 yes
O6W H6WA O1 4_465 0.85 2.07 2.872(4) 158.5 yes

loop_
_geom_torsion_atom_site_label_1
_geom_torsion_atom_site_label_2
_geom_torsion_atom_site_label_3
_geom_torsion_atom_site_label_4
_geom_torsion
N1 C1 C2 C3 -179.6(3)
C6 C1 C2 C3 1.4(4)
N1 C1 C2 Br2 0.8(3)
C6 C1 C2 Br2 -178.14(19)
C1 C2 C3 C4 -1.2(4)
Br2 C2 C3 C4 178.30(19)
C1 C2 C3 C7 177.0(3)
Br2 C2 C3 C7 -3.5(3)
C2 C3 C4 C5 0.3(4)
C7 C3 C4 C5 -178.0(3)
C2 C3 C4 Br3 -176.85(19)
C7 C3 C4 Br3 4.9(3)
C3 C4 C5 C6 0.4(4)
Br3 C4 C5 C6 177.5(2)
C3 C4 C5 C8 -178.6(3)
Br3 C4 C5 C8 -1.5(4)
C4 C5 C6 C1 -0.2(4)
C8 C5 C6 C1 178.9(3)
C4 C5 C6 Br1 -179.3(2)
C8 C5 C6 Br1 -0.2(4)
N1 C1 C6 C5 -179.6(3)
C2 C1 C6 C5 -0.7(4)
N1 C1 C6 Br1 -0.5(4)
C2 C1 C6 Br1 178.44(19)
C2 C3 C7 O1 83.8(3)
C4 C3 C7 O1 -98.0(3)
C2 C3 C7 O2 -95.8(3)
C4 C3 C7 O2 82.4(3)
C4 C5 C8 O3 -88.6(4)
C6 C5 C8 O3 92.4(4)
C4 C5 C8 O4 90.5(4)
C6 C5 C8 O4 -88.5(4)
N2 C9 C10 C11 1.3(4)
N2 C9 C10 C14 -176.6(3)
C9 C10 C11 C12 0.2(4)
C14 C10 C11 C12 178.1(3)
C10 C11 C12 C13 -1.0(5)
C11 C12 C13 N2 0.4(5)
C11 C10 C14 N3 52.8(4)
C9 C10 C14 N3 -129.5(3)
N4 C16 C17 C21 -112.4(3)
N4 C16 C17 C18 67.8(4)
C21 C17 C18 C19 0.3(5)
C16 C17 C18 C19 -179.9(3)
C17 C18 C19 C20 -0.4(5)
C18 C19 C20 N5 -0.3(5)
C18 C17 C21 N5 0.5(4)
C16 C17 C21 N5 -179.4(3)
C12 C13 N2 C9 1.0(4)
C12 C13 N2 Cd1 -169.8(2)
C10 C9 N2 C13 -1.9(4)
C10 C9 N2 Cd1 168.4(2)
O6 C15 N3 C14 -2.6(4)
N4 C15 N3 C14 177.7(3)
C10 C14 N3 C15 86.1(4)
O6 C15 N4 C16 -1.5(4)
N3 C15 N4 C16 178.2(3)
C17 C16 N4 C15 80.0(4)
C19 C20 N5 C21 1.1(4)
C19 C20 N5 Cd2 -170.5(2)
C17 C21 N5 C20 -1.2(4)
C17 C21 N5 Cd2 170.4(2)
O1 C7 O2 Cd1 -1.8(4)
C3 C7 O2 Cd1 177.76(16)

_cod_database_fobs_code 2021187
